data_9005266
loop_
_publ_author_name
'Alberti, A.'
'Vezzalini, G.'
'Galli, E.'
'Quartieri, S.'

_publ_section_title
;
 The crystal structure of gottardiite, a new natural zeolite
 Note: occupancies altered to match chemical formula
;
_journal_name_full 'European Journal of Mineralogy'
_journal_page_first 69
_journal_page_last 75
_journal_volume 8
_journal_year 1996
_chemical_formula_sum 'Al2.346 Ca0.605 Fe0.017 H34 K0.022 Mg0.391 Na0.316 O45.601 Si14.637'
_chemical_name_mineral Gottardiite
_space_group_IT_number 64
_symmetry_space_group_name_Hall '-C 2ac 2'
_symmetry_space_group_name_H-M 'C m c a'
_cell_angle_alpha 90
_cell_angle_beta 90
_cell_angle_gamma 90
_cell_formula_units_Z 8
_cell_length_a 13.698
_cell_length_b 25.213
_cell_length_c 22.660
_cell_volume 7826.031
_exptl_crystal_density_diffrn 2.175
_cod_original_formula_sum '(Si14.637 Al2.346 Fe.017) O45.601 Na.316 K.022 Mg.391 Ca.605 H34'
_cod_database_code 9005266

loop_
_symmetry_equiv_pos_as_xyz
x,y,z
1/2+x,1/2+y,z
x,1/2-y,1/2+z
1/2+x,-y,1/2+z
-x,1/2+y,1/2-z
1/2-x,+y,1/2-z
-x,y,z
1/2-x,1/2+y,z
x,-y,-z
1/2+x,1/2-y,-z
x,1/2+y,1/2-z
1/2+x,+y,1/2-z
-x,1/2-y,1/2+z
1/2-x,-y,1/2+z
-x,-y,-z
1/2-x,1/2-y,-z

loop_
_atom_site_aniso_label
_atom_site_aniso_U_11
_atom_site_aniso_U_22
_atom_site_aniso_U_33
_atom_site_aniso_U_12
_atom_site_aniso_U_13
_atom_site_aniso_U_23
SiT1 0.01300 0.01300 0.01900 0.00000 0.00000 -0.00200
AlT1 0.01300 0.01300 0.01900 0.00000 0.00000 -0.00200
FeT1 0.01300 0.01300 0.01900 0.00000 0.00000 -0.00200
SiT2 0.01400 0.02100 0.02100 0.00000 0.00000 -0.00400
AlT2 0.01400 0.02100 0.02100 0.00000 0.00000 -0.00400
FeT2 0.01400 0.02100 0.02100 0.00000 0.00000 -0.00400
SiT3 0.02100 0.01500 0.01700 0.00000 0.00000 -0.00300
AlT3 0.02100 0.01500 0.01700 0.00000 0.00000 -0.00300
FeT3 0.02100 0.01500 0.01700 0.00000 0.00000 -0.00300
SiT4 0.01200 0.02200 0.01700 0.00000 0.00000 -0.00700
AlT4 0.01200 0.02200 0.01700 0.00000 0.00000 -0.00700
FeT4 0.01200 0.02200 0.01700 0.00000 0.00000 -0.00700
SiT5 0.03000 0.01900 0.01500 0.00000 0.00000 0.00400
AlT5 0.03000 0.01900 0.01500 0.00000 0.00000 0.00400
FeT5 0.03000 0.01900 0.01500 0.00000 0.00000 0.00400
SiT6 0.02000 0.03000 0.02400 0.00400 -0.00500 0.00100
AlT6 0.02000 0.03000 0.02400 0.00400 -0.00500 0.00100
FeT6 0.02000 0.03000 0.02400 0.00400 -0.00500 0.00100
SiT7 0.01400 0.01900 0.01800 -0.00500 0.00600 -0.00300
AlT7 0.01400 0.01900 0.01800 -0.00500 0.00600 -0.00300
FeT7 0.01400 0.01900 0.01800 -0.00500 0.00600 -0.00300
SiT8 0.01100 0.01400 0.01700 0.00100 -0.00400 0.00100
AlT8 0.01100 0.01400 0.01700 0.00100 -0.00400 0.00100
FeT8 0.01100 0.01400 0.01700 0.00100 -0.00400 0.00100
SiT9 0.01800 0.01200 0.02000 -0.00500 0.00100 0.00100
AlT9 0.01800 0.01200 0.02000 -0.00500 0.00100 0.00100
FeT9 0.01800 0.01200 0.02000 -0.00500 0.00100 0.00100
SiT10 0.01500 0.01500 0.01500 0.00200 0.00400 -0.00400
AlT10 0.01500 0.01500 0.01500 0.00200 0.00400 -0.00400
FeT10 0.01500 0.01500 0.01500 0.00200 0.00400 -0.00400
SiT11 0.02500 0.01900 0.01400 -0.00700 0.00500 -0.00400
AlT11 0.02500 0.01900 0.01400 -0.00700 0.00500 -0.00400
FeT11 0.02500 0.01900 0.01400 -0.00700 0.00500 -0.00400
O1 0.08800 0.01500 0.04600 0.00000 0.00000 -0.00400
O2 0.02500 0.08400 0.11300 0.00200 0.04900 0.00900
O3 0.07500 0.04100 0.02700 0.00000 0.00000 -0.01500
O4 0.02000 0.05900 0.02100 -0.00100 0.00100 -0.01200
O5 0.04600 0.01200 0.06000 0.00000 0.00000 -0.01400
O6 0.01700 0.05400 0.03800 -0.00800 0.00700 0.01000
O7 0.05500 0.01700 0.02400 0.00000 0.00000 -0.00300
O8 0.05000 0.11000 0.08200 -0.00100 -0.04400 -0.04100
O9 0.20500 0.00800 0.03600 0.00000 0.00000 -0.01600
O10 0.03300 0.07600 0.03300 0.00300 0.01000 -0.00600
O11 0.02700 0.03800 0.03600 -0.00200 -0.00700 -0.00600
O12 0.04200 0.02700 0.06800 -0.00300 -0.00900 0.00500
O13 0.09400 0.03200 0.09800 -0.01200 0.07300 0.01400
O14 0.02600 0.07900 0.00900 -0.01000 -0.00100 -0.01400
O15 0.05500 0.02800 0.03700 -0.01500 0.00300 -0.00400
O16 0.03700 0.03100 0.00900 0.00000 0.00400 0.00000
O17 0.04900 0.03600 0.02100 -0.03100 -0.01600 0.01200
O18 0.02900 0.01700 0.02600 0.00000 0.00300 0.00000
O19 0.03300 0.14600 0.03600 0.00000 0.00300 0.00000
O20 0.03600 0.02900 0.04200 0.00000 0.00000 -0.00300
O21 0.03300 0.02100 0.07000 0.00000 0.00000 -0.00500
O22 0.10200 0.05800 0.04300 0.05000 0.02500 0.00400

loop_
_atom_site_label
_atom_site_fract_x
_atom_site_fract_y
_atom_site_fract_z
_atom_site_occupancy
_atom_site_U_iso_or_equiv
_atom_site_type_symbol
_atom_site_attached_hydrogens
SiT1 0.00000 0.08040 0.19730 0.86100 0.01494 Si 0
AlT1 0.00000 0.08040 0.19730 0.13800 0.01494 Al 0
FeT1 0.00000 0.08040 0.19730 0.00100 0.01494 Fe 0
SiT2 0.00000 0.17840 0.28280 0.86100 0.01862 Si 0
AlT2 0.00000 0.17840 0.28280 0.13800 0.01862 Al 0
FeT2 0.00000 0.17840 0.28280 0.00100 0.01862 Fe 0
SiT3 0.00000 0.28840 0.22040 0.86100 0.01760 Si 0
AlT3 0.00000 0.28840 0.22040 0.13800 0.01760 Al 0
FeT3 0.00000 0.28840 0.22040 0.00100 0.01760 Fe 0
SiT4 0.00000 0.38410 0.30230 0.86100 0.01697 Si 0
AlT4 0.00000 0.38410 0.30230 0.13800 0.01697 Al 0
FeT4 0.00000 0.38410 0.30230 0.00100 0.01697 Fe 0
SiT5 0.00000 0.48180 0.22350 0.86100 0.02128 Si 0
AlT5 0.00000 0.48180 0.22350 0.13800 0.02128 Al 0
FeT5 0.00000 0.48180 0.22350 0.00100 0.02128 Fe 0
SiT6 0.21020 0.00230 0.31600 0.86100 0.02470 Si 0
AlT6 0.21020 0.00230 0.31600 0.13800 0.02470 Al 0
FeT6 0.21020 0.00230 0.31600 0.00100 0.02470 Fe 0
SiT7 0.19340 0.09780 0.12530 0.86100 0.01697 Si 0
AlT7 0.19340 0.09780 0.12530 0.13800 0.01697 Al 0
FeT7 0.19340 0.09780 0.12530 0.00100 0.01697 Fe 0
SiT8 0.21220 0.19480 0.31740 0.86100 0.01406 Si 0
AlT8 0.21220 0.19480 0.31740 0.13800 0.01406 Al 0
FeT8 0.21220 0.19480 0.31740 0.00100 0.01406 Fe 0
SiT9 0.21430 0.31110 0.18460 0.86100 0.01672 Si 0
AlT9 0.21430 0.31110 0.18460 0.13800 0.01672 Al 0
FeT9 0.21430 0.31110 0.18460 0.00100 0.01672 Fe 0
SiT10 0.18730 0.40490 0.37520 0.86100 0.01494 Si 0
AlT10 0.18730 0.40490 0.37520 0.13800 0.01494 Al 0
FeT10 0.18730 0.40490 0.37520 0.00100 0.01494 Fe 0
SiT11 0.11510 0.06340 0.00090 0.86100 0.01938 Si 0
AlT11 0.11510 0.06340 0.00090 0.13800 0.01938 Al 0
FeT11 0.11510 0.06340 0.00090 0.00100 0.01938 Fe 0
O1 0.00000 0.02080 0.22140 1.00000 0.04965 O 0
O2 0.09690 0.08970 0.15940 1.00000 0.01064 O 0
O3 0.00000 0.12130 0.24990 1.00000 0.00963 O 0
O4 0.09550 0.18330 0.32380 1.00000 0.00798 O 0
O5 0.00000 0.22490 0.23610 1.00000 0.03939 O 0
O6 0.09280 0.30400 0.18100 1.00000 0.03635 O 0
O7 0.00000 0.32250 0.28020 1.00000 0.03204 O 0
O8 0.08400 0.39500 0.34430 1.00000 0.08068 O 0
O9 0.00000 0.42250 0.24620 1.00000 0.08296 O 0
O10 0.09280 0.49200 0.18180 1.00000 0.04737 O 0
O11 0.22800 0.15760 0.13500 1.00000 0.03369 O 0
O12 0.22420 0.05980 0.35040 1.00000 0.04572 O 0
O13 0.23810 0.45860 0.35590 1.00000 0.07472 O 0
O14 0.17540 0.08930 0.05550 1.00000 0.03800 O 0
O15 0.23290 0.25640 0.33570 1.00000 0.04002 O 0
O16 0.25000 0.18290 0.25000 1.00000 0.02571 O 0
O17 0.23810 0.35530 0.13320 1.00000 0.03534 O 0
O18 0.25000 0.32900 0.25000 1.00000 0.02394 O 0
O19 0.25000 0.00500 0.25000 1.00000 0.07168 O 0
O20 0.00000 0.08070 0.00480 1.00000 0.03572 O 0
O21 0.12760 0.00000 0.00000 1.00000 0.04129 O 0
O22 0.16270 0.40840 0.44060 1.00000 0.06763 O 0
NaX1 0.00000 0.38600 0.99900 0.01860 0.02153 Na 0
KX1 0.00000 0.38600 0.99900 0.00130 0.02153 K 0
MgX1 0.00000 0.38600 0.99900 0.02300 0.02153 Mg 0
CaX1 0.00000 0.38600 0.99900 0.03560 0.02153 Ca 0
WatX1 0.00000 0.38600 0.99900 0.68240 0.02153 O 2
NaX2 0.00000 0.18300 0.43000 0.01860 0.05826 Na 0
KX2 0.00000 0.18300 0.43000 0.00130 0.05826 K 0
MgX2 0.00000 0.18300 0.43000 0.02300 0.05826 Mg 0
CaX2 0.00000 0.18300 0.43000 0.03560 0.05826 Ca 0
WatX2 0.00000 0.18300 0.43000 0.68240 0.05826 O 2
NaX3 0.00000 0.26300 0.99600 0.01860 0.04939 Na 0
KX3 0.00000 0.26300 0.99600 0.00130 0.04939 K 0
MgX3 0.00000 0.26300 0.99600 0.02300 0.04939 Mg 0
CaX3 0.00000 0.26300 0.99600 0.03560 0.04939 Ca 0
WatX3 0.00000 0.26300 0.99600 0.68240 0.04939 O 2
NaX4 0.00000 0.08100 0.40400 0.01860 0.08232 Na 0
KX4 0.00000 0.08100 0.40400 0.00130 0.08232 K 0
MgX4 0.00000 0.08100 0.40400 0.02300 0.08232 Mg 0
CaX4 0.00000 0.08100 0.40400 0.03560 0.08232 Ca 0
WatX4 0.00000 0.08100 0.40400 0.68240 0.08232 O 2
NaX5 0.06700 0.28100 0.42100 0.01860 0.11525 Na 0
KX5 0.06700 0.28100 0.42100 0.00130 0.11525 K 0
MgX5 0.06700 0.28100 0.42100 0.02300 0.11525 Mg 0
CaX5 0.06700 0.28100 0.42100 0.03560 0.11525 Ca 0
WatX5 0.06700 0.28100 0.42100 0.68240 0.11525 O 2
NaX6 0.12100 0.45800 0.01900 0.01860 0.04939 Na 0
KX6 0.12100 0.45800 0.01900 0.00130 0.04939 K 0
MgX6 0.12100 0.45800 0.01900 0.02300 0.04939 Mg 0
CaX6 0.12100 0.45800 0.01900 0.03560 0.04939 Ca 0
WatX6 0.12100 0.45800 0.01900 0.68240 0.04939 O 2
NaX7 0.00000 0.19200 0.07100 0.01860 0.13932 Na 0
KX7 0.00000 0.19200 0.07100 0.00130 0.13932 K 0
MgX7 0.00000 0.19200 0.07100 0.02300 0.13932 Mg 0
CaX7 0.00000 0.19200 0.07100 0.03560 0.13932 Ca 0
WatX7 0.00000 0.19200 0.07100 0.68240 0.13932 O 2
NaX8 0.15100 0.34900 0.99400 0.01860 0.08359 Na 0
KX8 0.15100 0.34900 0.99400 0.00130 0.08359 K 0
MgX8 0.15100 0.34900 0.99400 0.02300 0.08359 Mg 0
CaX8 0.15100 0.34900 0.99400 0.03560 0.08359 Ca 0
WatX8 0.15100 0.34900 0.99400 0.68240 0.08359 O 2
NaX9 0.00000 0.39000 0.10300 0.01860 0.11272 Na 0
KX9 0.00000 0.39000 0.10300 0.00130 0.11272 K 0
MgX9 0.00000 0.39000 0.10300 0.02300 0.11272 Mg 0
CaX9 0.00000 0.39000 0.10300 0.03560 0.11272 Ca 0
WatX9 0.00000 0.39000 0.10300 0.68240 0.11272 O 2
NaX10 0.12000 0.26800 0.55800 0.01860 0.11905 Na 0
KX10 0.12000 0.26800 0.55800 0.00130 0.11905 K 0
MgX10 0.12000 0.26800 0.55800 0.02300 0.11905 Mg 0
CaX10 0.12000 0.26800 0.55800 0.03560 0.11905 Ca 0
WatX10 0.12000 0.26800 0.55800 0.68240 0.11905 O 2
NaX11 0.19300 0.27100 0.47300 0.01860 0.15578 Na 0
KX11 0.19300 0.27100 0.47300 0.00130 0.15578 K 0
MgX11 0.19300 0.27100 0.47300 0.02300 0.15578 Mg 0
CaX11 0.19300 0.27100 0.47300 0.03560 0.15578 Ca 0
WatX11 0.19300 0.27100 0.47300 0.68240 0.15578 O 2
NaX12 0.00000 0.30100 0.06400 0.01860 0.11272 Na 0
KX12 0.00000 0.30100 0.06400 0.00130 0.11272 K 0
MgX12 0.00000 0.30100 0.06400 0.02300 0.11272 Mg 0
CaX12 0.00000 0.30100 0.06400 0.03560 0.11272 Ca 0
WatX12 0.00000 0.30100 0.06400 0.68240 0.11272 O 2

loop_
_cod_changelog_entry_id
_cod_changelog_entry_author
_cod_changelog_entry_date
_cod_changelog_entry_text
1
;cod-tools version 3.8.0
Id: cif_guess_AMCSD_atom_types 9581 2023-05-17 12:35:41Z saulius
;
2023-05-23T09:14:32+03:00
;Derived atom types and hydrogen counts
from atom names that follow the AMCSD naming convention
(Wat == water, O-H == hydroxyl).
;
